data_4024865
loop_
_publ_author_name
'Madhuri Manpadi'
'Artem S. Kireev'
'Igor V. Magedov'
'Jeff Altig'
'Paul Tongwa'
'Mikhail Yu. Antipin'
'Antonio Evidente'
'Willem A. L. van Otterlo'
'Alexander Kornienko'

_publ_section_title
;
Synthesis of Structurally Simplified Analogues of Pancratistatin:
Truncation of the Cyclitol Ring
;
_journal_name_full 'Journal of Organic Chemistry'
_journal_page_first 7122
_journal_page_last 7131
_journal_paper_doi 10.1021/jo901494r
_journal_volume 74
_journal_year 2009
_chemical_absolute_configuration ad
_chemical_formula_moiety 'C20 H23 N O9'
_chemical_formula_sum 'C20 H23 N O9'
_chemical_formula_weight 421.39
_chemical_name_systematic
; 
 ? 
;
_space_group_IT_number 4
_symmetry_cell_setting monoclinic
_symmetry_space_group_name_Hall 'P 2yb'
_symmetry_space_group_name_H-M 'P 1 21 1'
_atom_sites_solution_hydrogens mixed
_atom_sites_solution_primary direct
_atom_sites_solution_secondary difmap
_audit_creation_method SHELXL-97
_cell_angle_alpha 90.00
_cell_angle_beta 92.6880(10)
_cell_angle_gamma 90.00
_cell_formula_units_Z 2
_cell_length_a 10.0278(2)
_cell_length_b 7.7271(2)
_cell_length_c 12.6670(2)
_cell_measurement_reflns_used 3936
_cell_measurement_temperature 273(2)
_cell_measurement_theta_max 67.3126
_cell_measurement_theta_min 3.4930
_cell_volume 980.43(4)
_computing_cell_refinement 'SAINT+ ver. 6.2 (Bruker, 2001)'
_computing_data_collection 'APEX2  (Bruker, 2005)'
_computing_data_reduction 'SAINT+ ver. 6.2 (Bruker, 2001)'
_computing_molecular_graphics 'SHELXTL ver. 6.12 (Sheldrick, 2001)'
_computing_publication_material 'SHELXTL ver. 6.12 (Sheldrick, 2001)'
_computing_structure_refinement 'SHELXL-97 (Sheldrick, 2008)'
_computing_structure_solution 'SHELXS-97 (Sheldrick, 2008)'
_diffrn_ambient_temperature 273(2)
_diffrn_measured_fraction_theta_full 0.990
_diffrn_measured_fraction_theta_max 0.990
_diffrn_measurement_device_type 'Bruker SMART APEX II CCD area detector'
_diffrn_measurement_method 'phi and omega scans'
_diffrn_radiation_monochromator graphite
_diffrn_radiation_source 'fine-focus sealed tube'
_diffrn_radiation_type CuK\a
_diffrn_radiation_wavelength 1.54178
_diffrn_reflns_av_R_equivalents 0.0225
_diffrn_reflns_av_sigmaI/netI 0.0260
_diffrn_reflns_limit_h_max 12
_diffrn_reflns_limit_h_min -11
_diffrn_reflns_limit_k_max 8
_diffrn_reflns_limit_k_min -9
_diffrn_reflns_limit_l_max 15
_diffrn_reflns_limit_l_min -14
_diffrn_reflns_number 8357
_diffrn_reflns_theta_full 68.92
_diffrn_reflns_theta_max 68.92
_diffrn_reflns_theta_min 3.49
_exptl_absorpt_coefficient_mu 0.963
_exptl_absorpt_correction_T_max 0.8769
_exptl_absorpt_correction_T_min 0.6993
_exptl_absorpt_correction_type numerical
_exptl_absorpt_process_details 'APEX2  (Bruker, 2005)'
_exptl_crystal_colour colorless
_exptl_crystal_density_diffrn 1.427
_exptl_crystal_density_meas ?
_exptl_crystal_density_method .
_exptl_crystal_description needle
_exptl_crystal_F_000 444
_exptl_crystal_size_max 0.40
_exptl_crystal_size_mid 0.19
_exptl_crystal_size_min 0.14
_refine_diff_density_max 0.172
_refine_diff_density_min -0.177
_refine_diff_density_rms 0.034
_refine_ls_abs_structure_details 'Flack H D (1983), Acta Cryst. A39, 876-881'
_refine_ls_abs_structure_Flack 0.3(2)
_refine_ls_extinction_method none
_refine_ls_goodness_of_fit_ref 1.036
_refine_ls_hydrogen_treatment constr
_refine_ls_matrix_type full
_refine_ls_number_parameters 271
_refine_ls_number_reflns 3188
_refine_ls_number_restraints 1
_refine_ls_restrained_S_all 1.036
_refine_ls_R_factor_all 0.0475
_refine_ls_R_factor_gt 0.0404
_refine_ls_shift/su_max 0.000
_refine_ls_shift/su_mean 0.000
_refine_ls_structure_factor_coef Fsqd
_refine_ls_weighting_details 'calc w=1/[\s^2^(Fo^2^)+(0.0633P)^2^+0.0593P] where P=(Fo^2^+2Fc^2^)/3'
_refine_ls_weighting_scheme calc
_refine_ls_wR_factor_gt 0.1021
_refine_ls_wR_factor_ref 0.1077
_reflns_number_gt 2780
_reflns_number_total 3188
_reflns_threshold_expression >2sigma(I)
_cod_data_source_file jo901494r_si_002.cif
_cod_data_source_block paul17a
_cod_depositor_comments
;
The following automatic conversions were performed:
'_symmetry_cell_setting' value 'Monoclinic' changed to 'monoclinic'
according to '/home/saulius/struct/CIF-dictionaries/cif_core.dic'
dictionary named 'cif_core.dic' version 2.4.1 from 2010-06-29.

Automatic conversion script
Id: cif_fix_enum 1527 2010-12-29 10:47:43Z saulius 
;
_cod_original_sg_symbol_Hall P2yb
_cod_original_sg_symbol_H-M P2(1)
_cod_database_code 4024865

loop_
_symmetry_equiv_pos_as_xyz
'x, y, z'
'-x, y+1/2, -z'

loop_
_atom_site_label
_atom_site_type_symbol
_atom_site_fract_x
_atom_site_fract_y
_atom_site_fract_z
_atom_site_U_iso_or_equiv
_atom_site_adp_type
_atom_site_occupancy
_atom_site_symmetry_multiplicity
_atom_site_calc_flag
_atom_site_refinement_flags
_atom_site_disorder_assembly
_atom_site_disorder_group
O1 O -0.0756(4) -0.5172(4) -0.8921(2) 0.1178(11) Uani 1 1 d . . .
N1 N -0.3857(2) -0.4995(3) -0.78174(18) 0.0569(5) Uani 1 1 d . . .
HN1 H -0.3947 -0.5722 -0.8330 0.068 Uiso 1 1 calc R . .
C1 C -0.2921(2) -0.2224(3) -0.73409(18) 0.0474(5) Uani 1 1 d . . .
H1 H -0.3022 -0.0975 -0.7451 0.057 Uiso 1 1 calc R . .
O2 O 0.0140(3) 0.0498(3) -0.54268(18) 0.0885(8) Uani 1 1 d . . .
C2 C -0.3911(2) -0.3178(4) -0.8071(2) 0.0513(6) Uani 1 1 d . . .
H2 H -0.3638 -0.3031 -0.8798 0.062 Uiso 1 1 calc R . .
O3 O -0.06033(17) -0.0043(2) -0.70834(13) 0.0531(4) Uani 1 1 d . . .
C3 C -0.3677(2) -0.5626(4) -0.6835(2) 0.0571(7) Uani 1 1 d . . .
O4 O -0.13291(17) -0.2464(2) -0.86784(13) 0.0520(4) Uani 1 1 d . . .
C4 C -0.3472(2) -0.4336(3) -0.5968(2) 0.0527(6) Uani 1 1 d . . .
O5 O -0.61751(18) -0.3309(3) -0.87443(16) 0.0654(5) Uani 1 1 d . . .
C5 C -0.3592(3) -0.4870(4) -0.4915(2) 0.0625(7) Uani 1 1 d . . .
H5 H -0.3770 -0.6017 -0.4748 0.075 Uiso 1 1 calc R . .
O6 O -0.5616(3) -0.1559(4) -1.00242(19) 0.0955(8) Uani 1 1 d . . .
C6 C -0.3438(3) -0.3655(5) -0.4158(2) 0.0636(7) Uani 1 1 d . . .
O7 O -0.3691(2) -0.7172(3) -0.66571(19) 0.0751(6) Uani 1 1 d . . .
C7 C -0.3205(4) -0.2164(6) -0.2649(2) 0.0866(11) Uani 1 1 d . . .
H7A H -0.2357 -0.2160 -0.2248 0.104 Uiso 1 1 calc R . .
H7B H -0.3901 -0.1841 -0.2180 0.104 Uiso 1 1 calc R . .
O8 O -0.3464(3) -0.3828(4) -0.30774(17) 0.0881(8) Uani 1 1 d . . .
C8 C -0.3227(3) -0.1960(4) -0.4405(2) 0.0586(7) Uani 1 1 d . . .
O9 O -0.3171(2) -0.0988(4) -0.34979(15) 0.0784(6) Uani 1 1 d . . .
C9 C -0.3092(2) -0.1413(4) -0.5415(2) 0.0540(6) Uani 1 1 d . . .
H9 H -0.2941 -0.0255 -0.5570 0.065 Uiso 1 1 calc R . .
C10 C -0.3191(2) -0.2661(3) -0.62085(19) 0.0496(6) Uani 1 1 d . . .
C11 C -0.1509(2) -0.2757(3) -0.75647(18) 0.0475(5) Uani 1 1 d . . .
H11 H -0.1427 -0.4003 -0.7432 0.057 Uiso 1 1 calc R . .
C12 C -0.0452(2) -0.1862(3) -0.6899(2) 0.0509(6) Uani 1 1 d . . .
H12 H -0.0588 -0.2107 -0.6153 0.061 Uiso 1 1 calc R . .
C13 C 0.0924(3) -0.2395(4) -0.7155(3) 0.0731(8) Uani 1 1 d . . .
H13A H 0.1069 -0.2130 -0.7881 0.110 Uiso 1 1 calc R . .
H13B H 0.1026 -0.3617 -0.7041 0.110 Uiso 1 1 calc R . .
H13C H 0.1562 -0.1782 -0.6707 0.110 Uiso 1 1 calc R . .
C14 C -0.0255(3) 0.0989(3) -0.6267(2) 0.0554(6) Uani 1 1 d . . .
C15 C -0.0410(3) 0.2825(4) -0.6570(3) 0.0689(8) Uani 1 1 d . . .
H15A H -0.1331 0.3058 -0.6759 0.103 Uiso 1 1 calc R . .
H15B H 0.0123 0.3065 -0.7162 0.103 Uiso 1 1 calc R . .
H15C H -0.0123 0.3546 -0.5985 0.103 Uiso 1 1 calc R . .
C16 C -0.1020(3) -0.3813(4) -0.9272(2) 0.0648(7) Uani 1 1 d . . .
C17 C -0.1090(4) -0.3417(6) -1.0417(2) 0.0843(10) Uani 1 1 d . . .
H17A H -0.0508 -0.2464 -1.0553 0.126 Uiso 1 1 calc R . .
H17B H -0.1990 -0.3115 -1.0636 0.126 Uiso 1 1 calc R . .
H17C H -0.0818 -0.4413 -1.0805 0.126 Uiso 1 1 calc R . .
C18 C -0.5273(3) -0.2461(4) -0.7999(2) 0.0624(7) Uani 1 1 d . . .
H18A H -0.5574 -0.2625 -0.7289 0.075 Uiso 1 1 calc R . .
H18B H -0.5261 -0.1229 -0.8144 0.075 Uiso 1 1 calc R . .
C19 C -0.6250(3) -0.2748(4) -0.9733(2) 0.0655(7) Uani 1 1 d . . .
C20 C -0.7166(4) -0.3770(5) -1.0418(3) 0.0934(12) Uani 1 1 d . . .
H20A H -0.8048 -0.3713 -1.0156 0.140 Uiso 1 1 calc R . .
H20B H -0.6873 -0.4953 -1.0423 0.140 Uiso 1 1 calc R . .
H20C H -0.7178 -0.3315 -1.1123 0.140 Uiso 1 1 calc R . .

loop_
_atom_site_aniso_label
_atom_site_aniso_U_11
_atom_site_aniso_U_22
_atom_site_aniso_U_33
_atom_site_aniso_U_23
_atom_site_aniso_U_13
_atom_site_aniso_U_12
O1 0.215(3) 0.0642(16) 0.0778(16) 0.0051(13) 0.0454(19) 0.043(2)
N1 0.0584(12) 0.0498(12) 0.0621(13) -0.0048(10) -0.0034(9) -0.0004(10)
C1 0.0504(12) 0.0458(13) 0.0457(13) 0.0023(10) -0.0003(10) 0.0014(10)
O2 0.129(2) 0.0675(15) 0.0659(14) 0.0068(10) -0.0320(13) -0.0132(13)
C2 0.0514(13) 0.0542(15) 0.0478(14) -0.0011(11) -0.0023(10) 0.0034(10)
O3 0.0620(10) 0.0415(9) 0.0551(10) 0.0049(8) -0.0034(8) 0.0002(8)
C3 0.0459(13) 0.0543(18) 0.0709(18) 0.0049(12) 0.0003(11) -0.0044(11)
O4 0.0614(10) 0.0469(10) 0.0480(9) 0.0050(7) 0.0065(7) 0.0007(8)
C4 0.0462(12) 0.0570(16) 0.0548(14) 0.0078(11) 0.0002(10) -0.0001(11)
O5 0.0524(10) 0.0726(13) 0.0699(12) 0.0053(10) -0.0096(8) -0.0033(9)
C5 0.0528(13) 0.0688(18) 0.0661(17) 0.0220(15) 0.0062(12) 0.0035(13)
O6 0.1142(19) 0.0886(18) 0.0802(15) 0.0242(13) -0.0333(13) -0.0341(15)
C6 0.0552(15) 0.088(2) 0.0482(15) 0.0129(14) 0.0055(11) 0.0100(14)
O7 0.0751(13) 0.0496(13) 0.1001(16) 0.0088(11) -0.0005(11) -0.0068(10)
C7 0.082(2) 0.127(3) 0.0504(17) -0.0016(19) -0.0018(14) 0.022(2)
O8 0.0935(16) 0.118(2) 0.0533(12) 0.0240(13) 0.0066(11) 0.0201(15)
C8 0.0465(13) 0.082(2) 0.0464(14) -0.0029(12) -0.0027(10) 0.0041(12)
O9 0.0819(14) 0.1039(18) 0.0492(11) -0.0089(11) 0.0000(9) 0.0033(12)
C9 0.0493(12) 0.0603(16) 0.0521(14) 0.0005(11) -0.0006(10) -0.0028(11)
C10 0.0417(12) 0.0573(15) 0.0496(14) 0.0036(11) -0.0007(9) 0.0009(11)
C11 0.0539(13) 0.0421(12) 0.0465(12) 0.0066(10) 0.0031(10) 0.0005(10)
C12 0.0535(14) 0.0410(14) 0.0576(14) 0.0081(11) -0.0034(11) 0.0016(10)
C13 0.0518(15) 0.0593(19) 0.108(2) -0.0023(16) -0.0025(14) 0.0043(13)
C14 0.0573(14) 0.0518(15) 0.0562(16) -0.0032(12) -0.0072(11) -0.0049(11)
C15 0.0726(19) 0.0496(16) 0.083(2) -0.0039(14) -0.0082(15) 0.0001(14)
C16 0.0807(19) 0.0573(18) 0.0576(16) 0.0006(13) 0.0154(13) -0.0019(14)
C17 0.106(3) 0.094(3) 0.0538(17) -0.0030(16) 0.0092(16) 0.000(2)
C18 0.0563(14) 0.0721(19) 0.0579(15) -0.0047(13) -0.0064(11) 0.0079(13)
C19 0.0647(16) 0.0619(18) 0.0680(18) 0.0050(14) -0.0167(13) -0.0022(14)
C20 0.092(2) 0.078(2) 0.105(3) -0.007(2) -0.042(2) -0.0106(19)

loop_
_atom_type_symbol
_atom_type_description
_atom_type_scat_dispersion_real
_atom_type_scat_dispersion_imag
_atom_type_scat_source
C C 0.0181 0.0091 'International Tables Vol C Tables 4.2.6.8 and 6.1.1.4'
H H 0.0000 0.0000 'International Tables Vol C Tables 4.2.6.8 and 6.1.1.4'
N N 0.0311 0.0180 'International Tables Vol C Tables 4.2.6.8 and 6.1.1.4'
O O 0.0492 0.0322 'International Tables Vol C Tables 4.2.6.8 and 6.1.1.4'

loop_
_geom_angle_atom_site_label_1
_geom_angle_atom_site_label_2
_geom_angle_atom_site_label_3
_geom_angle
_geom_angle_site_symmetry_1
_geom_angle_site_symmetry_3
_geom_angle_publ_flag
C3 N1 C2 124.3(2) . . ?
C3 N1 HN1 117.9 . . ?
C2 N1 HN1 117.9 . . ?
C2 C1 C10 109.2(2) . . ?
C2 C1 C11 110.18(19) . . ?
C10 C1 C11 109.15(19) . . ?
C2 C1 H1 109.4 . . ?
C10 C1 H1 109.4 . . ?
C11 C1 H1 109.4 . . ?
N1 C2 C18 112.1(2) . . ?
N1 C2 C1 108.8(2) . . ?
C18 C2 C1 111.1(2) . . ?
N1 C2 H2 108.3 . . ?
C18 C2 H2 108.3 . . ?
C1 C2 H2 108.3 . . ?
C14 O3 C12 115.89(19) . . ?
O7 C3 N1 121.8(3) . . ?
O7 C3 C4 121.6(3) . . ?
N1 C3 C4 116.6(2) . . ?
C16 O4 C11 118.1(2) . . ?
C10 C4 C5 121.2(3) . . ?
C10 C4 C3 119.6(2) . . ?
C5 C4 C3 119.2(2) . . ?
C19 O5 C18 118.6(2) . . ?
C6 C5 C4 117.3(3) . . ?
C6 C5 H5 121.3 . . ?
C4 C5 H5 121.3 . . ?
C5 C6 O8 129.3(3) . . ?
C5 C6 C8 121.3(3) . . ?
O8 C6 C8 109.4(3) . . ?
O8 C7 O9 107.7(2) . . ?
O8 C7 H7A 110.2 . . ?
O9 C7 H7A 110.2 . . ?
O8 C7 H7B 110.2 . . ?
O9 C7 H7B 110.2 . . ?
H7A C7 H7B 108.5 . . ?
C6 O8 C7 106.3(3) . . ?
O9 C8 C9 128.0(3) . . ?
O9 C8 C6 109.5(3) . . ?
C9 C8 C6 122.5(3) . . ?
C8 O9 C7 106.5(3) . . ?
C8 C9 C10 117.2(3) . . ?
C8 C9 H9 121.4 . . ?
C10 C9 H9 121.4 . . ?
C4 C10 C9 120.4(2) . . ?
C4 C10 C1 118.2(2) . . ?
C9 C10 C1 121.4(2) . . ?
O4 C11 C12 111.1(2) . . ?
O4 C11 C1 107.47(18) . . ?
C12 C11 C1 114.4(2) . . ?
O4 C11 H11 107.9 . . ?
C12 C11 H11 107.9 . . ?
C1 C11 H11 107.9 . . ?
O3 C12 C11 107.22(19) . . ?
O3 C12 C13 109.2(2) . . ?
C11 C12 C13 112.9(2) . . ?
O3 C12 H12 109.2 . . ?
C11 C12 H12 109.2 . . ?
C13 C12 H12 109.2 . . ?
C12 C13 H13A 109.5 . . ?
C12 C13 H13B 109.5 . . ?
H13A C13 H13B 109.5 . . ?
C12 C13 H13C 109.5 . . ?
H13A C13 H13C 109.5 . . ?
H13B C13 H13C 109.5 . . ?
O2 C14 O3 124.7(3) . . ?
O2 C14 C15 124.7(3) . . ?
O3 C14 C15 110.6(2) . . ?
C14 C15 H15A 109.5 . . ?
C14 C15 H15B 109.5 . . ?
H15A C15 H15B 109.5 . . ?
C14 C15 H15C 109.5 . . ?
H15A C15 H15C 109.5 . . ?
H15B C15 H15C 109.5 . . ?
O1 C16 O4 123.0(3) . . ?
O1 C16 C17 124.1(3) . . ?
O4 C16 C17 113.0(3) . . ?
C16 C17 H17A 109.5 . . ?
C16 C17 H17B 109.5 . . ?
H17A C17 H17B 109.5 . . ?
C16 C17 H17C 109.5 . . ?
H17A C17 H17C 109.5 . . ?
H17B C17 H17C 109.5 . . ?
O5 C18 C2 110.1(2) . . ?
O5 C18 H18A 109.6 . . ?
C2 C18 H18A 109.6 . . ?
O5 C18 H18B 109.6 . . ?
C2 C18 H18B 109.6 . . ?
H18A C18 H18B 108.2 . . ?
O6 C19 O5 122.8(3) . . ?
O6 C19 C20 124.3(3) . . ?
O5 C19 C20 112.9(3) . . ?
C19 C20 H20A 109.5 . . ?
C19 C20 H20B 109.5 . . ?
H20A C20 H20B 109.5 . . ?
C19 C20 H20C 109.5 . . ?
H20A C20 H20C 109.5 . . ?
H20B C20 H20C 109.5 . . ?

loop_
_geom_bond_atom_site_label_1
_geom_bond_atom_site_label_2
_geom_bond_distance
_geom_bond_site_symmetry_2
_geom_bond_publ_flag
O1 C16 1.166(4) . ?
N1 C3 1.341(4) . ?
N1 C2 1.440(4) . ?
N1 HN1 0.8600 . ?
C1 C2 1.515(3) . ?
C1 C10 1.510(3) . ?
C1 C11 1.514(3) . ?
C1 H1 0.9800 . ?
O2 C14 1.181(3) . ?
C2 C18 1.481(4) . ?
C2 H2 0.9800 . ?
O3 C14 1.339(3) . ?
O3 C12 1.432(3) . ?
C3 O7 1.216(3) . ?
C3 C4 1.490(4) . ?
O4 C16 1.331(3) . ?
O4 C11 1.448(3) . ?
C4 C10 1.363(4) . ?
C4 C5 1.407(4) . ?
O5 C19 1.324(3) . ?
O5 C18 1.436(3) . ?
C5 C6 1.346(5) . ?
C5 H5 0.9300 . ?
O6 C19 1.185(4) . ?
C6 O8 1.377(3) . ?
C6 C8 1.366(5) . ?
C7 O8 1.415(5) . ?
C7 O9 1.410(4) . ?
C7 H7A 0.9700 . ?
C7 H7B 0.9700 . ?
C8 O9 1.372(3) . ?
C8 C9 1.360(4) . ?
C9 C10 1.393(4) . ?
C9 H9 0.9300 . ?
C11 C12 1.493(3) . ?
C11 H11 0.9800 . ?
C12 C13 1.490(4) . ?
C12 H12 0.9800 . ?
C13 H13A 0.9600 . ?
C13 H13B 0.9600 . ?
C13 H13C 0.9600 . ?
C14 C15 1.476(4) . ?
C15 H15A 0.9600 . ?
C15 H15B 0.9600 . ?
C15 H15C 0.9600 . ?
C16 C17 1.481(4) . ?
C17 H17A 0.9600 . ?
C17 H17B 0.9600 . ?
C17 H17C 0.9600 . ?
C18 H18A 0.9700 . ?
C18 H18B 0.9700 . ?
C19 C20 1.466(4) . ?
C20 H20A 0.9600 . ?
C20 H20B 0.9600 . ?
C20 H20C 0.9600 . ?

loop_
_geom_torsion_atom_site_label_1
_geom_torsion_atom_site_label_2
_geom_torsion_atom_site_label_3
_geom_torsion_atom_site_label_4
_geom_torsion
_geom_torsion_site_symmetry_1
_geom_torsion_site_symmetry_2
_geom_torsion_site_symmetry_3
_geom_torsion_site_symmetry_4
_geom_torsion_publ_flag
C3 N1 C2 C18 -86.4(3) . . . . ?
C3 N1 C2 C1 36.8(3) . . . . ?
C10 C1 C2 N1 -53.8(3) . . . . ?
C11 C1 C2 N1 66.1(3) . . . . ?
C10 C1 C2 C18 70.1(3) . . . . ?
C11 C1 C2 C18 -170.1(2) . . . . ?
C2 N1 C3 O7 177.1(2) . . . . ?
C2 N1 C3 C4 -2.3(4) . . . . ?
O7 C3 C4 C10 166.6(3) . . . . ?
N1 C3 C4 C10 -13.9(3) . . . . ?
O7 C3 C4 C5 -14.3(4) . . . . ?
N1 C3 C4 C5 165.1(2) . . . . ?
C10 C4 C5 C6 1.0(4) . . . . ?
C3 C4 C5 C6 -178.1(2) . . . . ?
C4 C5 C6 O8 -177.8(3) . . . . ?
C4 C5 C6 C8 2.5(4) . . . . ?
C5 C6 O8 C7 178.1(3) . . . . ?
C8 C6 O8 C7 -2.2(3) . . . . ?
O9 C7 O8 C6 6.2(3) . . . . ?
C5 C6 C8 O9 177.0(2) . . . . ?
O8 C6 C8 O9 -2.7(3) . . . . ?
C5 C6 C8 C9 -3.4(4) . . . . ?
O8 C6 C8 C9 176.9(2) . . . . ?
C9 C8 O9 C7 -173.1(3) . . . . ?
C6 C8 O9 C7 6.5(3) . . . . ?
O8 C7 O9 C8 -7.8(3) . . . . ?
O9 C8 C9 C10 -179.9(2) . . . . ?
C6 C8 C9 C10 0.6(4) . . . . ?
C5 C4 C10 C9 -3.7(4) . . . . ?
C3 C4 C10 C9 175.3(2) . . . . ?
C5 C4 C10 C1 173.1(2) . . . . ?
C3 C4 C10 C1 -7.9(3) . . . . ?
C8 C9 C10 C4 2.9(3) . . . . ?
C8 C9 C10 C1 -173.8(2) . . . . ?
C2 C1 C10 C4 42.1(3) . . . . ?
C11 C1 C10 C4 -78.4(3) . . . . ?
C2 C1 C10 C9 -141.2(2) . . . . ?
C11 C1 C10 C9 98.3(3) . . . . ?
C16 O4 C11 C12 114.0(3) . . . . ?
C16 O4 C11 C1 -120.1(2) . . . . ?
C2 C1 C11 O4 55.0(2) . . . . ?
C10 C1 C11 O4 174.9(2) . . . . ?
C2 C1 C11 C12 178.9(2) . . . . ?
C10 C1 C11 C12 -61.2(3) . . . . ?
C14 O3 C12 C11 148.8(2) . . . . ?
C14 O3 C12 C13 -88.6(3) . . . . ?
O4 C11 C12 O3 63.2(2) . . . . ?
C1 C11 C12 O3 -58.7(3) . . . . ?
O4 C11 C12 C13 -57.0(3) . . . . ?
C1 C11 C12 C13 -179.0(2) . . . . ?
C12 O3 C14 O2 -1.0(4) . . . . ?
C12 O3 C14 C15 177.9(2) . . . . ?
C11 O4 C16 O1 -8.0(5) . . . . ?
C11 O4 C16 C17 170.1(2) . . . . ?
C19 O5 C18 C2 -83.9(3) . . . . ?
N1 C2 C18 O5 -61.8(3) . . . . ?
C1 C2 C18 O5 176.3(2) . . . . ?
C18 O5 C19 O6 -1.0(5) . . . . ?
C18 O5 C19 C20 177.7(3) . . . . ?

loop_
_cod_related_entry_id
_cod_related_entry_database
_cod_related_entry_code
1 ChemSpider 30659043
